data_7042131
loop_
_publ_author_name
'Vr\'anov\'a, Iva'
'Kreml\'a\<cek, V\'it'
'Erben, Milan'
'Turek, Jan'
'Jambor, Roman'
'R\%u\<zi\<cka, Ale\<s'
'Alonso, Mercedes'
'Dost\'al, Libor'

_publ_section_title
;
 A comparative study of the structure and bonding in heavier pnictinidene
 complexes [(ArE)M(CO)n] (E = As, Sb and Bi; M = Cr, Mo, W and Fe).
;
_journal_issue 11
_journal_name_full 'Dalton transactions (Cambridge, England : 2003)'
_journal_page_first 3556
_journal_page_last 3568
_journal_paper_doi 10.1039/c7dt00095b
_journal_volume 46
_journal_year 2017
_chemical_formula_moiety 'C21 H23 Cr N2 O5 Sb, 0.5(C7 H8)'
_chemical_formula_sum 'C24.5 H27 Cr N2 O5 Sb'
_chemical_formula_weight 603.23
_chemical_name_systematic
;
 ?
;
_space_group_crystal_system monoclinic
_space_group_IT_number 15
_space_group_name_Hall '-C 2yc'
_space_group_name_H-M_alt 'C 1 2/c 1'
_symmetry_space_group_name_Hall '-C 2yc'
_symmetry_space_group_name_H-M 'C 1 2/c 1'
_atom_sites_solution_hydrogens difmap
_audit_creation_method SHELXL-97
_audit_update_record
;
2016-11-06 deposited with the CCDC.
2017-02-20 downloaded from the CCDC.
;
_cell_angle_alpha 90
_cell_angle_beta 95.652(4)
_cell_angle_gamma 90
_cell_formula_units_Z 8
_cell_length_a 28.4024(6)
_cell_length_b 9.3490(2)
_cell_length_c 19.5303(5)
_cell_measurement_reflns_used 20114
_cell_measurement_temperature 150(1)
_cell_measurement_theta_max 27.5
_cell_measurement_theta_min 1
_cell_volume 5160.7(2)
_computing_cell_refinement 'COLLECT and DENZO'
_computing_data_collection 'COLLECT (Hooft, 1998) and DENZO (Otwinowski & Minor, 1997)'
_computing_data_reduction 'COLLECT and DENZO'
_computing_molecular_graphics 'PLATON (Spek, 2003)'
_computing_publication_material 'SHELXL-97 (Sheldrick, 2008)'
_computing_structure_refinement 'SHELXL-2013 (Sheldrick, 2013)'
_computing_structure_solution 'SIR92 (Altomare et al., 1994)'
_diffrn_ambient_temperature 150(1)
_diffrn_detector_area_resol_mean 9.091
_diffrn_measured_fraction_theta_full 0.991
_diffrn_measured_fraction_theta_max 0.978
_diffrn_measurement_device_type 'Bruker Nonius KappaCCD area detector'
_diffrn_measurement_method '\f and \w scans to fill the Ewald sphere'
_diffrn_radiation_monochromator graphite
_diffrn_radiation_source 'fine-focus sealed tube'
_diffrn_radiation_type MoK\a
_diffrn_radiation_wavelength 0.71073
_diffrn_reflns_av_R_equivalents 0.0361
_diffrn_reflns_av_unetI/netI 0.0325
_diffrn_reflns_Laue_measured_fraction_full 0.991
_diffrn_reflns_Laue_measured_fraction_max 0.978
_diffrn_reflns_limit_h_max 32
_diffrn_reflns_limit_h_min -36
_diffrn_reflns_limit_k_max 12
_diffrn_reflns_limit_k_min -11
_diffrn_reflns_limit_l_max 25
_diffrn_reflns_limit_l_min -22
_diffrn_reflns_number 20016
_diffrn_reflns_point_group_measured_fraction_full 0.991
_diffrn_reflns_point_group_measured_fraction_max 0.978
_diffrn_reflns_theta_full 25.242
_diffrn_reflns_theta_max 27.497
_diffrn_reflns_theta_min 2.424
_diffrn_standards_number 0
_exptl_absorpt_coefficient_mu 1.504
_exptl_absorpt_correction_T_max 0.927
_exptl_absorpt_correction_T_min 0.775
_exptl_absorpt_correction_type integration
_exptl_absorpt_process_details
;
Gaussian integration (Coppens, 1970)
;
_exptl_crystal_colour orange
_exptl_crystal_density_diffrn 1.553
_exptl_crystal_description plate
_exptl_crystal_F_000 2424
_exptl_crystal_size_max 0.30
_exptl_crystal_size_mid 0.23
_exptl_crystal_size_min 0.05
_refine_diff_density_max 0.332
_refine_diff_density_min -0.577
_refine_diff_density_rms 0.078
_refine_ls_extinction_method none
_refine_ls_goodness_of_fit_ref 1.099
_refine_ls_hydrogen_treatment constr
_refine_ls_matrix_type full
_refine_ls_number_parameters 271
_refine_ls_number_reflns 5807
_refine_ls_number_restraints 0
_refine_ls_restrained_S_all 1.099
_refine_ls_R_factor_all 0.0455
_refine_ls_R_factor_gt 0.0276
_refine_ls_shift/su_max 0.001
_refine_ls_shift/su_mean 0.000
_refine_ls_structure_factor_coef Fsqd
_refine_ls_weighting_details 'w=1/[\s^2^(Fo^2^)+(0.0131P)^2^+11.2245P] where P=(Fo^2^+2Fc^2^)/3'
_refine_ls_weighting_scheme calc
_refine_ls_wR_factor_gt 0.0528
_refine_ls_wR_factor_ref 0.0601
_reflns_Friedel_coverage 0.000
_reflns_number_gt 4502
_reflns_number_total 5807
_reflns_threshold_expression 'I > 2\s(I)'
_cod_data_source_file c7dt00095b3.cif
_cod_data_source_block 2a
_cod_depositor_comments 'Adding full bibliography for 7042129--7042138.cif.'
_cod_original_cell_volume 5160.8(2)
_cod_original_formula_sum 'C24.50 H27 Cr N2 O5 Sb'
_cod_database_code 7042131
_shelx_space_group_comment
;
The symmetry employed for this shelxl refinement is uniquely defined
by the following loop, which should always be used as a source of
symmetry information in preference to the above space-group names.
They are only intended as comments.
;

loop_
_space_group_symop_operation_xyz
'x, y, z'
'-x, y, -z+1/2'
'x+1/2, y+1/2, z'
'-x+1/2, y+1/2, -z+1/2'
'-x, -y, -z'
'x, -y, z-1/2'
'-x+1/2, -y+1/2, -z'
'x+1/2, -y+1/2, z-1/2'

loop_
_atom_site_label
_atom_site_type_symbol
_atom_site_fract_x
_atom_site_fract_y
_atom_site_fract_z
_atom_site_U_iso_or_equiv
_atom_site_adp_type
_atom_site_occupancy
_atom_site_site_symmetry_order
_atom_site_calc_flag
_atom_site_refinement_flags_posn
_atom_site_refinement_flags_adp
Sb1 Sb 0.14438(2) 0.49756(2) 0.17660(2) 0.01986(5) Uani 1 1 d . .
Cr1 Cr 0.07489(2) 0.70305(4) 0.16995(2) 0.02028(9) Uani 1 1 d . .
C12 C 0.07909(10) 0.2281(3) 0.15616(14) 0.0274(6) Uani 1 1 d . .
H12 H 0.0600 0.1526 0.1394 0.033 Uiso 1 1 d R U
C1 C 0.11970(9) 0.3613(3) 0.24995(13) 0.0201(5) Uani 1 1 d . .
C18 C 0.07901(9) 0.6978(3) 0.26790(14) 0.0248(6) Uani 1 1 d . .
N2 N 0.09686(8) 0.3132(2) 0.11416(10) 0.0229(5) Uani 1 1 d . .
O3 O 0.00142(7) 0.4642(2) 0.16472(11) 0.0374(5) Uani 1 1 d . .
N1 N 0.18347(7) 0.5694(2) 0.28775(11) 0.0223(5) Uani 1 1 d . .
O4 O 0.07629(8) 0.7326(3) 0.01638(11) 0.0458(6) Uani 1 1 d . .
O2 O 0.08144(7) 0.6974(2) 0.32661(10) 0.0359(5) Uani 1 1 d . .
O1 O -0.00172(7) 0.9235(2) 0.15787(11) 0.0375(5) Uani 1 1 d . .
O5 O 0.14417(7) 0.9459(2) 0.17222(12) 0.0436(6) Uani 1 1 d . .
C14 C 0.04233(12) 0.3519(4) 0.01170(17) 0.0520(9) Uani 1 1 d . .
H14A H 0.0176 0.3068 0.0340 0.062 Uiso 1 1 d R U
H14B H 0.0370 0.3363 -0.0370 0.062 Uiso 1 1 d R U
H14C H 0.0423 0.4527 0.0210 0.062 Uiso 1 1 d R U
C17 C 0.02752(10) 0.8376(3) 0.16396(14) 0.0259(6) Uani 1 1 d . .
C21 C 0.11963(10) 0.8515(3) 0.17337(15) 0.0289(6) Uani 1 1 d . .
C6 C 0.08911(9) 0.2493(3) 0.22966(13) 0.0243(6) Uani 1 1 d . .
C2 C 0.13517(9) 0.3796(3) 0.31950(13) 0.0240(6) Uani 1 1 d . .
C3 C 0.11824(11) 0.2892(3) 0.36877(14) 0.0337(7) Uani 1 1 d . .
H3 H 0.1285 0.3011 0.4151 0.040 Uiso 1 1 d R U
C20 C 0.07568(10) 0.7132(3) 0.07420(15) 0.0286(6) Uani 1 1 d . .
C7 C 0.17038(9) 0.4899(3) 0.33618(13) 0.0256(5) Uani 1 1 d . .
H7 H 0.1832 0.5036 0.3814 0.031 Uiso 1 1 d R U
C4 C 0.08644(11) 0.1825(3) 0.34817(15) 0.0377(7) Uani 1 1 d . .
H4 H 0.0741 0.1255 0.3811 0.045 Uiso 1 1 d R U
C19 C 0.02945(10) 0.5512(3) 0.16620(14) 0.0261(6) Uani 1 1 d . .
C13 C 0.08916(11) 0.2879(3) 0.03834(13) 0.0307(6) Uani 1 1 d . .
C8 C 0.22093(10) 0.6808(3) 0.30373(15) 0.0303(6) Uani 1 1 d . .
C5 C 0.07203(11) 0.1605(3) 0.27873(15) 0.0327(7) Uani 1 1 d . .
H5 H 0.0515 0.0857 0.2655 0.039 Uiso 1 1 d R U
C9 C 0.19791(12) 0.8133(3) 0.33009(17) 0.0409(8) Uani 1 1 d . .
H9A H 0.1746 0.8493 0.2954 0.049 Uiso 1 1 d R U
H9B H 0.2216 0.8852 0.3413 0.049 Uiso 1 1 d R U
H9C H 0.1830 0.7892 0.3706 0.049 Uiso 1 1 d R U
C11 C 0.25933(12) 0.6286(4) 0.3582(2) 0.0540(10) Uani 1 1 d . .
H11A H 0.2466 0.6239 0.4018 0.065 Uiso 1 1 d R U
H11B H 0.2855 0.6940 0.3612 0.065 Uiso 1 1 d R U
H11C H 0.2699 0.5353 0.3460 0.065 Uiso 1 1 d R U
C10 C 0.24209(11) 0.7135(4) 0.23713(17) 0.0430(8) Uani 1 1 d . .
H10A H 0.2601 0.6326 0.2242 0.052 Uiso 1 1 d R U
H10B H 0.2625 0.7952 0.2437 0.052 Uiso 1 1 d R U
H10C H 0.2173 0.7334 0.2014 0.052 Uiso 1 1 d R U
C15 C 0.12901(12) 0.3618(4) 0.00612(16) 0.0498(9) Uani 1 1 d . .
H15A H 0.1280 0.4630 0.0143 0.060 Uiso 1 1 d R U
H15B H 0.1258 0.3440 -0.0425 0.060 Uiso 1 1 d R U
H15C H 0.1587 0.3241 0.0261 0.060 Uiso 1 1 d R U
C16 C 0.0894(2) 0.1289(4) 0.02159(18) 0.0780(15) Uani 1 1 d . .
H16A H 0.1174 0.0857 0.0443 0.094 Uiso 1 1 d R U
H16B H 0.0892 0.1163 -0.0272 0.094 Uiso 1 1 d R U
H16C H 0.0619 0.0843 0.0371 0.094 Uiso 1 1 d R U

loop_
_atom_site_aniso_label
_atom_site_aniso_U_11
_atom_site_aniso_U_22
_atom_site_aniso_U_33
_atom_site_aniso_U_23
_atom_site_aniso_U_13
_atom_site_aniso_U_12
Sb1 0.02078(9) 0.02104(9) 0.01830(8) 0.00207(7) 0.00464(6) 0.00197(7)
Cr1 0.0201(2) 0.0221(2) 0.0190(2) 0.00064(17) 0.00380(16) 0.00269(17)
C12 0.0314(15) 0.0238(14) 0.0259(14) -0.0017(11) -0.0022(12) -0.0017(11)
C1 0.0202(13) 0.0202(12) 0.0199(12) 0.0011(10) 0.0020(10) 0.0013(10)
C18 0.0207(14) 0.0264(14) 0.0281(15) 0.0000(11) 0.0054(11) 0.0024(11)
N2 0.0267(12) 0.0229(11) 0.0187(11) -0.0027(9) 0.0004(9) 0.0039(9)
O3 0.0294(11) 0.0362(13) 0.0474(13) -0.0025(9) 0.0083(10) -0.0069(9)
N1 0.0191(11) 0.0231(11) 0.0244(11) -0.0020(9) 0.0007(9) -0.0002(9)
O4 0.0549(15) 0.0592(15) 0.0244(11) 0.0072(10) 0.0099(10) 0.0040(11)
O2 0.0333(12) 0.0547(13) 0.0199(10) -0.0018(9) 0.0046(8) 0.0064(10)
O1 0.0307(12) 0.0295(12) 0.0526(14) -0.0016(10) 0.0056(10) 0.0101(9)
O5 0.0304(12) 0.0359(12) 0.0637(16) 0.0131(11) 0.0001(11) -0.0061(10)
C14 0.049(2) 0.076(3) 0.0278(17) -0.0074(17) -0.0132(15) 0.0065(18)
C17 0.0260(15) 0.0283(15) 0.0240(14) -0.0012(11) 0.0053(11) -0.0029(11)
C21 0.0277(15) 0.0288(15) 0.0303(15) 0.0064(12) 0.0034(12) 0.0089(12)
C6 0.0261(14) 0.0247(14) 0.0219(13) 0.0000(10) 0.0012(11) -0.0025(10)
C2 0.0259(14) 0.0261(14) 0.0202(13) 0.0005(10) 0.0028(11) -0.0001(11)
C3 0.0436(18) 0.0397(17) 0.0178(13) 0.0051(12) 0.0030(12) -0.0062(14)
C20 0.0270(15) 0.0308(15) 0.0284(15) 0.0038(12) 0.0045(12) 0.0063(12)
C7 0.0256(13) 0.0305(14) 0.0200(12) -0.0041(12) -0.0011(10) 0.0033(12)
C4 0.0487(19) 0.0398(18) 0.0254(15) 0.0093(13) 0.0073(13) -0.0139(14)
C19 0.0269(15) 0.0296(14) 0.0222(13) 0.0005(11) 0.0052(11) 0.0080(12)
C13 0.0440(18) 0.0304(15) 0.0170(13) -0.0034(11) -0.0013(12) 0.0014(13)
C8 0.0269(15) 0.0269(15) 0.0356(16) -0.0014(12) -0.0043(12) -0.0062(11)
C5 0.0403(17) 0.0289(15) 0.0296(15) 0.0020(12) 0.0065(13) -0.0108(12)
C9 0.0456(19) 0.0335(17) 0.0432(19) -0.0106(14) 0.0020(15) -0.0107(14)
C11 0.0357(19) 0.051(2) 0.070(3) 0.0103(19) -0.0195(18) -0.0114(16)
C10 0.0381(19) 0.0453(19) 0.047(2) -0.0104(15) 0.0137(15) -0.0198(15)
C15 0.049(2) 0.078(3) 0.0231(16) -0.0071(16) 0.0069(14) -0.0013(18)
C16 0.167(5) 0.037(2) 0.0278(19) -0.0103(16) -0.001(2) 0.007(3)

loop_
_atom_type_symbol
_atom_type_description
_atom_type_scat_dispersion_real
_atom_type_scat_dispersion_imag
_atom_type_scat_source
C C 0.0033 0.0016 'International Tables Vol C Tables 4.2.6.8 and 6.1.1.4'
H H 0.0000 0.0000 'International Tables Vol C Tables 4.2.6.8 and 6.1.1.4'
O O 0.0106 0.0060 'International Tables Vol C Tables 4.2.6.8 and 6.1.1.4'
N N 0.0061 0.0033 'International Tables Vol C Tables 4.2.6.8 and 6.1.1.4'
Cr Cr 0.3209 0.6236 'International Tables Vol C Tables 4.2.6.8 and 6.1.1.4'
Sb Sb -0.5866 1.5461 'International Tables Vol C Tables 4.2.6.8 and 6.1.1.4'

loop_
_exptl_crystal_face_index_h
_exptl_crystal_face_index_k
_exptl_crystal_face_index_l
_exptl_crystal_face_perp_dist
0 1 0 0.137
0 -1 0 0.147
-1 0 0 0.025
1 0 0 0.025
0 0 -1 0.113
0 0 1 0.047
0 -1 1 0.127

loop_
_geom_angle_atom_site_label_1
_geom_angle_atom_site_label_2
_geom_angle_atom_site_label_3
_geom_angle
C1 Sb1 N1 73.20(8)
C1 Sb1 N2 72.88(8)
N1 Sb1 N2 145.29(7)
C1 Sb1 Cr1 99.83(7)
N1 Sb1 Cr1 96.41(5)
N2 Sb1 Cr1 96.37(5)
C17 Cr1 C20 88.99(12)
C17 Cr1 C21 89.15(11)
C20 Cr1 C21 85.63(12)
C17 Cr1 C18 93.09(11)
C20 Cr1 C18 175.58(12)
C21 Cr1 C18 90.51(12)
C17 Cr1 C19 91.05(11)
C20 Cr1 C19 94.20(12)
C21 Cr1 C19 179.74(13)
C18 Cr1 C19 89.65(11)
C17 Cr1 Sb1 178.55(9)
C20 Cr1 Sb1 90.19(8)
C21 Cr1 Sb1 91.98(8)
C18 Cr1 Sb1 87.80(8)
C19 Cr1 Sb1 87.81(8)
N2 C12 C6 119.8(2)
N2 C12 H12 120.0
C6 C12 H12 120.2
C6 C1 C2 119.8(2)
C6 C1 Sb1 120.34(18)
C2 C1 Sb1 119.87(18)
O2 C18 Cr1 178.7(2)
C12 N2 C13 120.5(2)
C12 N2 Sb1 110.60(17)
C13 N2 Sb1 128.80(17)
C7 N1 C8 119.9(2)
C7 N1 Sb1 110.90(17)
C8 N1 Sb1 129.01(16)
C13 C14 H14A 109.2
C13 C14 H14B 109.2
H14A C14 H14B 109.5
C13 C14 H14C 110.0
H14A C14 H14C 109.5
H14B C14 H14C 109.5
O1 C17 Cr1 177.5(2)
O5 C21 Cr1 174.9(3)
C5 C6 C1 120.2(2)
C5 C6 C12 123.5(2)
C1 C6 C12 116.2(2)
C1 C2 C3 119.9(2)
C1 C2 C7 116.7(2)
C3 C2 C7 123.4(2)
C4 C3 C2 119.7(3)
C4 C3 H3 120.3
C2 C3 H3 120.0
O4 C20 Cr1 173.7(3)
N1 C7 C2 119.2(2)
N1 C7 H7 120.2
C2 C7 H7 120.5
C3 C4 C5 120.8(3)
C3 C4 H4 119.6
C5 C4 H4 119.6
O3 C19 Cr1 177.7(2)
N2 C13 C14 108.5(2)
N2 C13 C15 107.3(2)
C14 C13 C15 110.3(3)
N2 C13 C16 111.3(2)
C14 C13 C16 109.7(3)
C15 C13 C16 109.7(3)
N1 C8 C9 108.5(2)
N1 C8 C10 107.1(2)
C9 C8 C10 110.4(3)
N1 C8 C11 111.5(2)
C9 C8 C11 109.1(3)
C10 C8 C11 110.2(3)
C6 C5 C4 119.6(3)
C6 C5 H5 120.6
C4 C5 H5 119.8
C8 C9 H9A 109.8
C8 C9 H9B 109.5
H9A C9 H9B 109.5
C8 C9 H9C 109.2
H9A C9 H9C 109.5
H9B C9 H9C 109.5
C8 C11 H11A 109.1
C8 C11 H11B 109.6
H11A C11 H11B 109.5
C8 C11 H11C 109.8
H11A C11 H11C 109.5
H11B C11 H11C 109.5
C8 C10 H10A 109.4
C8 C10 H10B 109.3
H10A C10 H10B 109.5
C8 C10 H10C 109.7
H10A C10 H10C 109.5
H10B C10 H10C 109.5
C13 C15 H15A 110.2
C13 C15 H15B 109.3
H15A C15 H15B 109.5
C13 C15 H15C 108.9
H15A C15 H15C 109.5
H15B C15 H15C 109.5
C13 C16 H16A 109.4
C13 C16 H16B 109.5
H16A C16 H16B 109.5
C13 C16 H16C 109.5
H16A C16 H16C 109.5
H16B C16 H16C 109.5

loop_
_geom_bond_atom_site_label_1
_geom_bond_atom_site_label_2
_geom_bond_distance
Sb1 C1 2.089(2)
Sb1 N1 2.434(2)
Sb1 N2 2.441(2)
Sb1 Cr1 2.7481(4)
Cr1 C17 1.837(3)
Cr1 C20 1.875(3)
Cr1 C21 1.878(3)
Cr1 C18 1.906(3)
Cr1 C19 1.915(3)
C12 N2 1.281(3)
C12 C6 1.449(4)
C12 H12 0.9300
C1 C6 1.393(4)
C1 C2 1.396(4)
C18 O2 1.142(3)
N2 C13 1.494(3)
O3 C19 1.137(3)
N1 C7 1.286(3)
N1 C8 1.499(3)
O4 C20 1.146(3)
O1 C17 1.153(3)
O5 C21 1.126(3)
C14 C13 1.504(4)
C14 H14A 0.9602
C14 H14B 0.9600
C14 H14C 0.9599
C6 C5 1.391(4)
C2 C3 1.400(4)
C2 C7 1.451(4)
C3 C4 1.379(4)
C3 H3 0.9301
C7 H7 0.9301
C4 C5 1.393(4)
C4 H4 0.9299
C13 C15 1.515(4)
C13 C16 1.522(4)
C8 C9 1.514(4)
C8 C10 1.516(4)
C8 C11 1.527(4)
C5 H5 0.9299
C9 H9A 0.9601
C9 H9B 0.9601
C9 H9C 0.9599
C11 H11A 0.9601
C11 H11B 0.9600
C11 H11C 0.9600
C10 H10A 0.9601
C10 H10B 0.9601
C10 H10C 0.9601
C15 H15A 0.9600
C15 H15B 0.9598
C15 H15C 0.9600
C16 H16A 0.9599
C16 H16B 0.9600
C16 H16C 0.9601

loop_
_platon_squeeze_void_nr
_platon_squeeze_void_average_x
_platon_squeeze_void_average_y
_platon_squeeze_void_average_z
_platon_squeeze_void_volume
_platon_squeeze_void_count_electrons
_platon_squeeze_void_content
1 0.250 0.250 0.500 186 48 ' '
2 0.250 -0.250 1.000 186 48 ' '
3 0.750 0.250 0.000 186 48 ' '
4 0.750 -0.250 0.500 186 48 ' '
